data_7214240
loop_
_publ_author_name
'Shi, Jing-Tao'
'Yue, Ke-Fen'
'Liu, Bo'
'Zhou, Chun-sheng'
'Liu, Yong-Liang'
'Fang, Zhi-Guo'
'Wang, Yao-Yu'

_publ_section_title
;
 Two porous metal--organic frameworks (MOFs) based on mixed ligands:
 synthesis, structure and selective gas adsorption
;
_journal_issue 15
_journal_name_full CrystEngComm
_journal_page_first 3097
_journal_paper_doi 10.1039/c3ce41557k
_journal_volume 16
_journal_year 2014
_chemical_formula_sum 'C53 H40 Co3 N4 O12'
_chemical_formula_weight 1101.68
_chemical_name_systematic
; 
 ? 
;
_space_group_IT_number 60
_symmetry_cell_setting orthorhombic
_symmetry_space_group_name_Hall '-P 2n 2ab'
_symmetry_space_group_name_H-M 'P b c n'
_atom_sites_solution_hydrogens geom
_atom_sites_solution_primary direct
_atom_sites_solution_secondary difmap
_audit_creation_method SHELXL-97
_cell_angle_alpha 90.00
_cell_angle_beta 90.00
_cell_angle_gamma 90.00
_cell_formula_units_Z 4
_cell_length_a 13.9345(14)
_cell_length_b 26.096(3)
_cell_length_c 19.2265(19)
_cell_measurement_reflns_used 1820
_cell_measurement_temperature 296(2)
_cell_measurement_theta_max 17.38
_cell_measurement_theta_min 2.38
_cell_volume 6991.4(13)
_computing_structure_refinement 'SHELXL-97 (Sheldrick, 1997)'
_computing_structure_solution 'SHELXS-97 (Sheldrick, 1990)'
_diffrn_ambient_temperature 296(2)
_diffrn_measured_fraction_theta_full 0.997
_diffrn_measured_fraction_theta_max 0.997
_diffrn_radiation_monochromator graphite
_diffrn_radiation_source 'fine-focus sealed tube'
_diffrn_radiation_type MoK\a
_diffrn_radiation_wavelength 0.71073
_diffrn_reflns_av_R_equivalents 0.1027
_diffrn_reflns_av_sigmaI/netI 0.0833
_diffrn_reflns_limit_h_max 16
_diffrn_reflns_limit_h_min -15
_diffrn_reflns_limit_k_max 31
_diffrn_reflns_limit_k_min -31
_diffrn_reflns_limit_l_max 19
_diffrn_reflns_limit_l_min -23
_diffrn_reflns_number 34702
_diffrn_reflns_theta_full 25.55
_diffrn_reflns_theta_max 25.55
_diffrn_reflns_theta_min 1.56
_exptl_absorpt_coefficient_mu 0.751
_exptl_absorpt_correction_T_max 0.9219
_exptl_absorpt_correction_T_min 0.8829
_exptl_absorpt_correction_type multi-scan
_exptl_absorpt_process_details sadabs
_exptl_crystal_colour pink
_exptl_crystal_density_diffrn 1.047
_exptl_crystal_density_method 'not measured'
_exptl_crystal_description block
_exptl_crystal_F_000 2252
_exptl_crystal_size_max 0.17
_exptl_crystal_size_mid 0.14
_exptl_crystal_size_min 0.11
_refine_diff_density_max 1.119
_refine_diff_density_min -0.996
_refine_diff_density_rms 0.103
_refine_ls_extinction_method none
_refine_ls_goodness_of_fit_ref 0.962
_refine_ls_hydrogen_treatment constr
_refine_ls_matrix_type full
_refine_ls_number_parameters 326
_refine_ls_number_reflns 6528
_refine_ls_number_restraints 81
_refine_ls_restrained_S_all 1.000
_refine_ls_R_factor_all 0.1180
_refine_ls_R_factor_gt 0.0752
_refine_ls_shift/su_max 0.001
_refine_ls_shift/su_mean 0.000
_refine_ls_structure_factor_coef Fsqd
_refine_ls_weighting_details 'calc w=1/[\s^2^(Fo^2^)+(0.1391P)^2^+0.0000P] where P=(Fo^2^+2Fc^2^)/3'
_refine_ls_weighting_scheme calc
_refine_ls_wR_factor_gt 0.2160
_refine_ls_wR_factor_ref 0.2365
_reflns_number_gt 3701
_reflns_number_total 6528
_reflns_threshold_expression >2sigma(I)
_cod_data_source_file c3ce41557k.txt
_cod_data_source_block 2
_cod_depositor_comments
;
The following automatic conversions were performed:

'_symmetry_cell_setting' value 'Orthorhombic' changed to
'orthorhombic' according to
/usr/data/users/saulius/crontab/automatic-downloads/current/RSC/lib/dictionaries/cif_core.dic
dictionary named 'cif_core.dic' version 2.4.2 from 2011-04-26.

Automatic conversion script
Id: cif_fix_values 2281 2013-09-26 08:29:07Z andrius 
;
_cod_original_cell_volume 6991.4(12)
_cod_original_sg_symbol_H-M Pbcn
_cod_database_code 7214240

loop_
_symmetry_equiv_pos_as_xyz
'x, y, z'
'-x+1/2, -y+1/2, z+1/2'
'-x, y, -z+1/2'
'x+1/2, -y+1/2, -z'
'-x, -y, -z'
'x-1/2, y-1/2, -z-1/2'
'x, -y, z-1/2'
'-x-1/2, y-1/2, z'

loop_
_atom_site_label
_atom_site_type_symbol
_atom_site_fract_x
_atom_site_fract_y
_atom_site_fract_z
_atom_site_U_iso_or_equiv
_atom_site_adp_type
_atom_site_occupancy
_atom_site_symmetry_multiplicity
_atom_site_calc_flag
_atom_site_refinement_flags
Co1 Co 1.02263(5) 0.14303(3) 0.06568(4) 0.0365(3) Uani 1 1 d .
Co2 Co 1.0000 0.14389(3) 0.2500 0.0311(3) Uani 1 2 d S
O1 O 1.1006(3) 0.14350(15) 0.16889(19) 0.0496(10) Uani 1 1 d .
O5 O 0.5423(3) -0.29263(14) 0.0869(2) 0.0571(11) Uani 1 1 d .
O3 O 0.9541(3) 0.07934(15) 0.0864(2) 0.0624(12) Uani 1 1 d .
O4 O 0.9230(3) 0.08850(15) 0.1999(2) 0.0625(12) Uani 1 1 d .
O6 O 0.5735(3) -0.29785(16) 0.2005(2) 0.0627(12) Uani 1 1 d .
O2 O 1.1697(3) 0.14943(17) 0.0688(2) 0.0620(12) Uani 1 1 d .
C1 C 1.1763(4) 0.1481(2) 0.1343(3) 0.0439(13) Uani 1 1 d .
C21 C 0.5760(4) -0.2760(2) 0.1444(3) 0.0501(16) Uani 1 1 d .
C2 C 1.2709(4) 0.1511(2) 0.1686(3) 0.0451(14) Uani 1 1 d .
C18 C 0.6211(5) -0.2242(2) 0.1429(3) 0.0600(18) Uani 1 1 d .
C5 C 1.4514(4) 0.1540(3) 0.2327(3) 0.0591(17) Uani 1 1 d .
C15 C 0.7064(6) -0.1263(3) 0.1416(3) 0.071(2) Uani 1 1 d U
C17 C 0.6435(6) -0.1998(2) 0.0823(3) 0.072(2) Uani 1 1 d .
H17A H 0.6297 -0.2157 0.0402 0.087 Uiso 1 1 calc R
C16 C 0.6867(6) -0.1517(2) 0.0822(3) 0.080(3) Uani 1 1 d .
H16A H 0.7024 -0.1366 0.0399 0.096 Uiso 1 1 calc R
C20 C 0.6816(7) -0.1508(3) 0.2027(4) 0.103(3) Uani 1 1 d U
H20A H 0.6939 -0.1344 0.2447 0.123 Uiso 1 1 calc R
C6 C 1.3684(5) 0.1484(3) 0.2724(4) 0.084(3) Uani 1 1 d .
H6A H 1.3720 0.1461 0.3206 0.101 Uiso 1 1 calc R
C4 C 1.4419(5) 0.1590(3) 0.1619(3) 0.085(3) Uani 1 1 d .
H4A H 1.4968 0.1630 0.1350 0.101 Uiso 1 1 calc R
C19 C 0.6397(7) -0.1983(3) 0.2036(4) 0.103(3) Uani 1 1 d .
H19A H 0.6237 -0.2132 0.2460 0.124 Uiso 1 1 calc R
C3 C 1.3534(5) 0.1582(3) 0.1293(3) 0.082(2) Uani 1 1 d .
H3A H 1.3492 0.1625 0.0813 0.099 Uiso 1 1 calc R
C8 C 0.9167(4) 0.0653(2) 0.1440(3) 0.0502(15) Uani 1 1 d .
C9 C 0.8586(6) 0.0169(2) 0.1426(3) 0.064(2) Uani 1 1 d .
C10 C 0.8496(8) -0.0112(3) 0.0829(4) 0.117(4) Uani 1 1 d .
H10A H 0.8789 0.0002 0.0423 0.141 Uiso 1 1 calc R
C11 C 0.7974(8) -0.0564(3) 0.0822(4) 0.118(4) Uani 1 1 d .
H11A H 0.7906 -0.0742 0.0406 0.142 Uiso 1 1 calc R
C14 C 0.8164(6) -0.0009(3) 0.2007(4) 0.076(2) Uani 1 1 d .
H14A H 0.8214 0.0177 0.2418 0.092 Uiso 1 1 calc R
C7 C 1.2798(4) 0.1462(3) 0.2386(3) 0.078(2) Uani 1 1 d .
H7A H 1.2247 0.1411 0.2651 0.093 Uiso 1 1 calc R
C12 C 0.7556(6) -0.0754(3) 0.1414(3) 0.076(2) Uani 1 1 d .
C13 C 0.7657(6) -0.0463(3) 0.2001(3) 0.085(3) Uani 1 1 d .
H13A H 0.7373 -0.0576 0.2412 0.101 Uiso 1 1 calc R
N1 N 0.9999(5) 0.1410(3) -0.0388(3) 0.100(2) Uani 1 1 d DU
C24 C 0.9620(8) 0.1017(4) -0.0769(4) 0.155(3) Uani 1 1 d DU
H24A H 0.9309 0.0727 -0.0600 0.186 Uiso 1 1 calc R
C22 C 1.0370(8) 0.1742(4) -0.0840(5) 0.154(3) Uani 1 1 d DU
C25 C 1.0724(10) 0.2214(4) -0.0683(5) 0.157(4) Uani 1 1 d U
H25A H 1.0746 0.2256 -0.0187 0.235 Uiso 1 1 calc R
H25B H 1.0317 0.2473 -0.0881 0.235 Uiso 1 1 calc R
H25C H 1.1360 0.2248 -0.0871 0.235 Uiso 1 1 calc R
C27 C 1.0000 0.2041(9) -0.2500 0.231(6) Uani 1 2 d SDU
H27A H 1.0283 0.2255 -0.2850 0.277 Uiso 1 1 d R
C23 C 0.9793(9) 0.1138(5) -0.1455(5) 0.194(4) Uani 1 1 d DU
H23A H 0.9615 0.0936 -0.1832 0.232 Uiso 1 1 calc R
C26 C 1.0770(11) 0.1722(6) -0.2175(6) 0.220(4) Uani 1 1 d DU
H26A H 1.1351 0.1918 -0.2091 0.264 Uiso 1 1 calc R
H26B H 1.0919 0.1421 -0.2450 0.264 Uiso 1 1 calc R
N2 N 1.0254(8) 0.1586(5) -0.1502(4) 0.202(3) Uani 1 1 d DU

loop_
_atom_site_aniso_label
_atom_site_aniso_U_11
_atom_site_aniso_U_22
_atom_site_aniso_U_33
_atom_site_aniso_U_23
_atom_site_aniso_U_13
_atom_site_aniso_U_12
Co1 0.0364(4) 0.0345(4) 0.0387(4) -0.0007(3) -0.0020(3) 0.0013(3)
Co2 0.0305(5) 0.0271(5) 0.0358(6) 0.000 -0.0014(4) 0.000
O1 0.030(2) 0.072(3) 0.046(2) 0.001(2) 0.0015(17) 0.0026(19)
O5 0.079(3) 0.042(2) 0.050(2) 0.005(2) -0.005(2) -0.022(2)
O3 0.088(3) 0.047(3) 0.052(3) -0.005(2) -0.001(2) -0.029(2)
O4 0.072(3) 0.061(3) 0.054(3) -0.019(2) 0.017(2) -0.029(2)
O6 0.072(3) 0.060(3) 0.056(3) 0.016(2) -0.009(2) -0.032(2)
O2 0.039(2) 0.107(4) 0.040(2) 0.008(2) -0.0015(18) 0.000(2)
C1 0.035(3) 0.052(4) 0.045(3) 0.004(3) 0.007(3) -0.003(3)
C21 0.058(4) 0.029(3) 0.063(4) 0.006(3) 0.012(3) -0.014(3)
C2 0.030(3) 0.063(4) 0.042(3) -0.001(3) -0.003(2) -0.003(3)
C18 0.070(5) 0.049(4) 0.061(4) 0.006(3) 0.002(3) -0.020(3)
C5 0.031(3) 0.089(5) 0.057(4) -0.004(3) -0.003(3) -0.005(3)
C15 0.109(6) 0.050(4) 0.055(4) -0.010(3) 0.020(4) -0.044(4)
C17 0.120(7) 0.055(4) 0.041(4) -0.001(3) 0.002(4) -0.037(4)
C16 0.134(8) 0.056(4) 0.049(4) 0.010(3) 0.017(4) -0.045(4)
C20 0.167(7) 0.080(5) 0.061(4) -0.021(4) 0.017(5) -0.069(5)
C6 0.035(4) 0.169(8) 0.047(4) 0.024(4) -0.001(3) 0.002(4)
C4 0.027(3) 0.170(8) 0.057(4) 0.006(5) 0.007(3) -0.005(4)
C19 0.186(10) 0.071(5) 0.053(5) 0.003(4) 0.019(5) -0.076(6)
C3 0.049(4) 0.158(8) 0.040(4) 0.006(4) 0.001(3) -0.020(4)
C8 0.057(4) 0.039(3) 0.054(4) -0.001(3) -0.002(3) -0.017(3)
C9 0.093(6) 0.053(4) 0.047(4) -0.009(3) 0.011(3) -0.033(4)
C10 0.199(10) 0.084(6) 0.068(5) -0.019(4) 0.024(6) -0.095(6)
C11 0.206(11) 0.101(6) 0.048(4) -0.025(4) 0.032(5) -0.104(7)
C14 0.107(6) 0.060(4) 0.063(5) -0.021(4) 0.012(4) -0.035(4)
C7 0.024(3) 0.149(8) 0.060(4) 0.008(4) 0.005(3) -0.002(4)
C12 0.118(7) 0.052(4) 0.056(4) -0.009(3) 0.015(4) -0.039(4)
C13 0.122(7) 0.076(5) 0.055(4) -0.014(4) 0.027(4) -0.052(5)
N1 0.141(6) 0.113(5) 0.046(3) 0.015(3) -0.033(3) -0.035(4)
C24 0.224(8) 0.184(7) 0.059(4) -0.012(5) -0.035(5) -0.053(6)
C22 0.228(8) 0.165(7) 0.069(4) 0.024(5) -0.032(5) -0.058(6)
C25 0.223(12) 0.162(9) 0.084(6) 0.033(6) -0.008(7) -0.068(9)
C27 0.338(15) 0.233(13) 0.121(9) 0.000 -0.032(10) 0.000
C23 0.282(9) 0.231(8) 0.068(5) -0.018(5) -0.035(6) -0.080(7)
C26 0.324(12) 0.230(10) 0.106(6) 0.023(6) -0.014(7) -0.038(7)
N2 0.308(9) 0.219(7) 0.078(4) 0.011(5) -0.018(5) -0.070(6)

loop_
_atom_type_symbol
_atom_type_description
_atom_type_scat_dispersion_real
_atom_type_scat_dispersion_imag
_atom_type_scat_source
C C 0.0033 0.0016 'International Tables Vol C Tables 4.2.6.8 and 6.1.1.4'
H H 0.0000 0.0000 'International Tables Vol C Tables 4.2.6.8 and 6.1.1.4'
N N 0.0061 0.0033 'International Tables Vol C Tables 4.2.6.8 and 6.1.1.4'
O O 0.0106 0.0060 'International Tables Vol C Tables 4.2.6.8 and 6.1.1.4'
Co Co 0.3494 0.9721 'International Tables Vol C Tables 4.2.6.8 and 6.1.1.4'

loop_
_geom_angle_atom_site_label_1
_geom_angle_atom_site_label_2
_geom_angle_atom_site_label_3
_geom_angle
_geom_angle_site_symmetry_1
_geom_angle_site_symmetry_3
O5 Co1 O3 117.5(2) 8_765 .
O5 Co1 N1 99.0(2) 8_765 .
O3 Co1 N1 95.9(2) . .
O5 Co1 O2 112.72(18) 8_765 .
O3 Co1 O2 123.30(19) . .
N1 Co1 O2 100.7(2) . .
O5 Co1 O1 91.98(16) 8_765 .
O3 Co1 O1 93.44(16) . .
N1 Co1 O1 160.2(2) . .
O2 Co1 O1 59.72(14) . .
O5 Co1 C1 103.88(18) 8_765 .
O3 Co1 C1 110.63(18) . .
N1 Co1 C1 130.6(2) . .
O2 Co1 C1 29.95(15) . .
O1 Co1 C1 29.77(15) . .
O4 Co2 O4 89.8(3) . 3_755
O4 Co2 O6 177.58(18) . 6_666
O4 Co2 O6 92.50(19) 3_755 6_666
O4 Co2 O6 92.50(19) . 8_765
O4 Co2 O6 177.58(18) 3_755 8_765
O6 Co2 O6 85.2(3) 6_666 8_765
O4 Co2 O1 89.76(15) . 3_755
O4 Co2 O1 89.84(15) 3_755 3_755
O6 Co2 O1 89.59(15) 6_666 3_755
O6 Co2 O1 90.83(16) 8_765 3_755
O4 Co2 O1 89.84(15) . .
O4 Co2 O1 89.76(15) 3_755 .
O6 Co2 O1 90.83(16) 6_666 .
O6 Co2 O1 89.59(15) 8_765 .
O1 Co2 O1 179.4(2) 3_755 .
C1 O1 Co2 163.2(4) . .
C1 O1 Co1 86.5(3) . .
Co2 O1 Co1 109.33(16) . .
C21 O5 Co1 130.2(4) . 8_755
C8 O3 Co1 128.2(4) . .
C8 O4 Co2 142.5(4) . .
C21 O6 Co2 139.9(4) . 6_556
C1 O2 Co1 95.7(3) . .
O1 C1 O2 118.1(5) . .
O1 C1 C2 121.3(5) . .
O2 C1 C2 120.6(5) . .
O1 C1 Co1 63.8(3) . .
O2 C1 Co1 54.4(3) . .
C2 C1 Co1 175.0(4) . .
O6 C21 O5 126.5(5) . .
O6 C21 C18 116.9(6) . .
O5 C21 C18 116.6(5) . .
C7 C2 C3 118.5(6) . .
C7 C2 C1 121.3(5) . .
C3 C2 C1 120.2(5) . .
C17 C18 C19 117.0(6) . .
C17 C18 C21 122.4(6) . .
C19 C18 C21 120.7(6) . .
C4 C5 C6 118.3(6) . .
C4 C5 C5 121.6(7) . 3_855
C6 C5 C5 120.2(7) . 3_855
C16 C15 C20 116.2(6) . .
C16 C15 C12 121.8(6) . .
C20 C15 C12 122.0(6) . .
C18 C17 C16 121.4(6) . .
C18 C17 H17A 119.3 . .
C16 C17 H17A 119.3 . .
C15 C16 C17 122.0(6) . .
C15 C16 H16A 119.0 . .
C17 C16 H16A 119.0 . .
C19 C20 C15 122.5(7) . .
C19 C20 H20A 118.7 . .
C15 C20 H20A 118.7 . .
C5 C6 C7 118.9(6) . .
C5 C6 H6A 120.6 . .
C7 C6 H6A 120.6 . .
C5 C4 C3 122.3(6) . .
C5 C4 H4A 118.9 . .
C3 C4 H4A 118.9 . .
C20 C19 C18 120.9(6) . .
C20 C19 H19A 119.5 . .
C18 C19 H19A 119.5 . .
C4 C3 C2 119.5(6) . .
C4 C3 H3A 120.2 . .
C2 C3 H3A 120.2 . .
O4 C8 O3 125.8(5) . .
O4 C8 C9 117.8(5) . .
O3 C8 C9 116.4(5) . .
C14 C9 C10 118.1(6) . .
C14 C9 C8 120.7(6) . .
C10 C9 C8 121.1(6) . .
C9 C10 C11 120.9(7) . .
C9 C10 H10A 119.6 . .
C11 C10 H10A 119.6 . .
C12 C11 C10 121.6(7) . .
C12 C11 H11A 119.2 . .
C10 C11 H11A 119.2 . .
C9 C14 C13 120.9(6) . .
C9 C14 H14A 119.5 . .
C13 C14 H14A 119.5 . .
C2 C7 C6 122.5(6) . .
C2 C7 H7A 118.7 . .
C6 C7 H7A 118.7 . .
C13 C12 C11 116.1(6) . .
C13 C12 C15 122.5(6) . .
C11 C12 C15 121.3(6) . .
C12 C13 C14 122.4(6) . .
C12 C13 H13A 118.8 . .
C14 C13 H13A 118.8 . .
C22 N1 C24 106.7(8) . .
C22 N1 Co1 124.5(6) . .
C24 N1 Co1 127.5(6) . .
N1 C24 C23 105.9(9) . .
N1 C24 H24A 127.0 . .
C23 C24 H24A 127.0 . .
N1 C22 N2 111.9(9) . .
N1 C22 C25 125.8(9) . .
N2 C22 C25 121.8(10) . .
C22 C25 H25A 109.5 . .
C22 C25 H25B 109.5 . .
H25A C25 H25B 109.5 . .
C22 C25 H25C 109.5 . .
H25A C25 H25C 109.5 . .
H25B C25 H25C 109.5 . .
C26 C27 C26 112(2) 3_754 .
C26 C27 H27A 109.1 3_754 .
C26 C27 H27A 108.8 . .
N2 C23 C24 110.4(10) . .
N2 C23 H23A 124.8 . .
C24 C23 H23A 124.8 . .
C27 C26 N2 98.5(10) . .
C27 C26 H26A 112.1 . .
N2 C26 H26A 112.1 . .
C27 C26 H26B 112.1 . .
N2 C26 H26B 112.1 . .
H26A C26 H26B 109.7 . .
C23 N2 C22 105.0(9) . .
C23 N2 C26 119.2(10) . .
C22 N2 C26 132.6(11) . .

loop_
_geom_bond_atom_site_label_1
_geom_bond_atom_site_label_2
_geom_bond_distance
_geom_bond_site_symmetry_2
Co1 O5 1.951(4) 8_765
Co1 O3 1.958(4) .
Co1 N1 2.034(6) .
Co1 O2 2.057(4) .
Co1 O1 2.262(4) .
Co1 C1 2.518(6) .
Co2 O4 2.041(4) .
Co2 O4 2.041(4) 3_755
Co2 O6 2.065(4) 6_666
Co2 O6 2.065(4) 8_765
Co2 O1 2.097(4) 3_755
Co2 O1 2.097(4) .
O1 C1 1.253(6) .
O5 C21 1.277(7) .
O5 Co1 1.951(4) 8_755
O3 C8 1.277(6) .
O4 C8 1.237(6) .
O6 C21 1.222(6) .
O6 Co2 2.065(4) 6_556
O2 C1 1.263(6) .
C1 C2 1.476(8) .
C21 C18 1.490(8) .
C2 C7 1.359(8) .
C2 C3 1.388(8) .
C18 C17 1.364(8) .
C18 C19 1.374(9) .
C5 C4 1.373(9) .
C5 C6 1.393(9) .
C5 C5 1.510(12) 3_855
C15 C16 1.349(9) .
C15 C20 1.380(9) .
C15 C12 1.494(9) .
C17 C16 1.392(8) .
C17 H17A 0.9300 .
C16 H16A 0.9300 .
C20 C19 1.371(8) .
C20 H20A 0.9300 .
C6 C7 1.397(9) .
C6 H6A 0.9300 .
C4 C3 1.384(9) .
C4 H4A 0.9300 .
C19 H19A 0.9300 .
C3 H3A 0.9300 .
C8 C9 1.501(8) .
C9 C14 1.345(8) .
C9 C10 1.367(9) .
C10 C11 1.386(9) .
C10 H10A 0.9300 .
C11 C12 1.371(9) .
C11 H11A 0.9300 .
C14 C13 1.381(8) .
C14 H14A 0.9300 .
C7 H7A 0.9300 .
C12 C13 1.369(8) .
C13 H13A 0.9300 .
N1 C22 1.332(8) .
N1 C24 1.368(8) .
C24 C23 1.376(8) .
C24 H24A 0.9300 .
C22 N2 1.346(8) .
C22 C25 1.362(13) .
C25 H25A 0.9600 .
C25 H25B 0.9600 .
C25 H25C 0.9600 .
C27 C26 1.494(9) 3_754
C27 C26 1.494(9) .
C27 H27A 0.9600 .
C23 N2 1.337(9) .
C23 H23A 0.9300 .
C26 N2 1.522(9) .
C26 H26A 0.9700 .
C26 H26B 0.9700 .
